data_7009934
loop_
_publ_author_name
'Mondal, Nijhuma'
'Saha, Manas Kumar'
'Mitra, Samiran'
'Gramlich, Volker'

_publ_section_title
;
 Synthesis and crystal structure of thiocyanato or azido bridged one-
 or two-dimensional polymeric complexes of cadmium(II)
;
_journal_issue 18
_journal_name_full 'Journal of the Chemical Society, Dalton Transactions'
_journal_page_first 3218
_journal_paper_doi 10.1039/b004428h
_journal_year 2000
_chemical_formula_sum 'C4 H12 Cd N8'
_chemical_formula_weight 284.62
_chemical_name_systematic
;  
 ?  
;
_space_group_IT_number 19
_symmetry_cell_setting orthorhombic
_symmetry_space_group_name_Hall 'P 2ac 2ab'
_symmetry_space_group_name_H-M 'P 21 21 21'
_atom_sites_solution_hydrogens geom
_atom_sites_solution_primary direct
_atom_sites_solution_secondary difmap
_audit_creation_method SHELXL
_cell_angle_alpha 90.00
_cell_angle_beta 90.00
_cell_angle_gamma 90.00
_cell_formula_units_Z 8
_cell_length_a 8.926(4)
_cell_length_b 10.836(6)
_cell_length_c 20.827(11)
_cell_measurement_reflns_used 12
_cell_measurement_temperature 293(2)
_cell_measurement_theta_max 11
_cell_measurement_theta_min 10
_cell_volume 2014.4(18)
_computing_cell_refinement 'SIEMENS SHELXTL Plus'
_computing_data_collection 'SIEMENS SHELXTL Plus'
_computing_data_reduction 'SIEMENS SHELXTL Plus'
_computing_molecular_graphics SHELXLTL-Plus
_computing_publication_material SHELXL-93
_computing_structure_refinement 'SHELXL-93 (Sheldrick, 1993)'
_computing_structure_solution 'SHELXS-86 (Sheldrick, 1990)'
_diffrn_ambient_temperature 293(2)
_diffrn_measurement_device 'SYNTEX P21 4-circle diffractometer'
_diffrn_measurement_method ' \w scans'
_diffrn_radiation_monochromator graphite
_diffrn_radiation_source 'fine-focus sealed tube'
_diffrn_radiation_type MoK\a
_diffrn_radiation_wavelength 0.71073
_diffrn_reflns_av_R_equivalents 0.0000
_diffrn_reflns_av_sigmaI/netI 0.0234
_diffrn_reflns_limit_h_max 8
_diffrn_reflns_limit_h_min 0
_diffrn_reflns_limit_k_max 10
_diffrn_reflns_limit_k_min 0
_diffrn_reflns_limit_l_max 20
_diffrn_reflns_limit_l_min 0
_diffrn_reflns_number 1119
_diffrn_reflns_theta_max 20.03
_diffrn_reflns_theta_min 2.12
_diffrn_standards_decay_% 0
_diffrn_standards_interval_count 120
_diffrn_standards_number 1
_exptl_absorpt_coefficient_mu 2.141
_exptl_absorpt_correction_T_max .881
_exptl_absorpt_correction_T_min .549
_exptl_absorpt_correction_type integration
_exptl_crystal_colour colourless
_exptl_crystal_density_diffrn 1.877
_exptl_crystal_description prism
_exptl_crystal_F_000 1120
_exptl_crystal_size_max 0.5
_exptl_crystal_size_mid 0.3
_exptl_crystal_size_min 0.05
_refine_diff_density_max 0.664
_refine_diff_density_min -0.406
_refine_diff_density_rms 0.088
_refine_ls_abs_structure_details 'Flack H D (1983), Acta Cryst. A39, 876-881'
_refine_ls_abs_structure_Flack 0.50(9)
_refine_ls_extinction_coef 0.0022(5)
_refine_ls_extinction_expression Fc^*^=kFc[1+0.001xFc^2^\l^3^/sin(2\q)]^-1/4^
_refine_ls_extinction_method SHELXL
_refine_ls_goodness_of_fit_all 1.016
_refine_ls_goodness_of_fit_obs 1.116
_refine_ls_matrix_type full
_refine_ls_number_parameters 240
_refine_ls_number_reflns 1119
_refine_ls_number_restraints 0
_refine_ls_restrained_S_all 1.016
_refine_ls_restrained_S_obs 1.116
_refine_ls_R_factor_all 0.0297
_refine_ls_R_factor_obs 0.0261
_refine_ls_shift/esd_max -0.005
_refine_ls_shift/esd_mean 0.000
_refine_ls_structure_factor_coef Fsqd
_refine_ls_weighting_details 'w=1/[\s^2^(Fo^2^)+(0.0530P)^2^+0.0000P] where P=(Fo^2^+2Fc^2^)/3'
_refine_ls_weighting_scheme calc
_refine_ls_wR_factor_all 0.0684
_refine_ls_wR_factor_obs 0.0674
_reflns_number_observed 946
_reflns_number_total 1119
_reflns_observed_criterion >2sigma(I)
_cod_data_source_file b004428h.txt
_cod_data_source_block cd2
_cod_depositor_comments
;
The following automatic conversions were performed:
'_symmetry_cell_setting' value 'Orthorhombic' changed to 'orthorhombic'
according to '/home/saulius/struct/CIF-dictionaries/cif_core.dic'
dictionary named 'cif_core.dic' version 2.4.1 from 2010-06-29.

Automatic conversion script
Id: cif_fix_enum 1527 2010-12-29 10:47:43Z saulius 

The following automatic conversions were performed:

'_refine_ls_weighting_scheme' value 'calc
w=1/[\s^2^(Fo^2^)+(0.0530P)^2^+0.0000P] where P=(Fo^2^+2Fc^2^)/3' was
changed to 'calc'. New tag '_refine_ls_weighting_details' was
created. The value of the new tag was set to
'w=1/[\s^2^(Fo^2^)+(0.0530P)^2^+0.0000P] where P=(Fo^2^+2Fc^2^)/3'.

Automatic conversion script
Id: cif_fix_values 3143 2015-03-26 13:38:13Z robertas 
;
_cod_original_sg_symbol_H-M P2(1)2(1)2(1)
_cod_database_code 7009934

loop_
_symmetry_equiv_pos_as_xyz
'x, y, z'
'-x+1/2, -y, z+1/2'
'-x, y+1/2, -z+1/2'
'x+1/2, -y+1/2, -z'

loop_
_atom_site_aniso_label
_atom_site_aniso_U_11
_atom_site_aniso_U_22
_atom_site_aniso_U_33
_atom_site_aniso_U_23
_atom_site_aniso_U_13
_atom_site_aniso_U_12
Cd1 0.0271(5) 0.0392(5) 0.0350(5) 0.0020(4) 0.0017(7) 0.0003(4)
Cd2 0.0282(5) 0.0375(5) 0.0346(5) 0.0010(4) 0.0023(6) -0.0012(4)
N1 0.032(6) 0.070(7) 0.045(6) 0.007(7) 0.005(6) -0.015(5)
N2 0.038(8) 0.073(8) 0.046(7) -0.020(6) 0.022(7) -0.021(6)
N3 0.038(8) 0.146(12) 0.080(9) 0.006(9) -0.022(7) -0.004(8)
N4 0.030(6) 0.074(8) 0.030(5) -0.004(6) -0.002(6) -0.013(5)
N5 0.054(9) 0.070(7) 0.044(7) -0.010(6) 0.004(7) -0.003(7)
N6 0.043(8) 0.201(17) 0.066(8) 0.017(9) -0.016(7) 0.003(9)
N7 0.074(7) 0.047(7) 0.080(9) 0.015(6) 0.032(7) 0.037(7)
N8 0.049(7) 0.034(7) 0.055(7) 0.017(6) -0.023(7) 0.001(6)
N9 0.059(8) 0.051(7) 0.070(7) 0.000(6) -0.004(7) 0.009(7)
N10 0.041(7) 0.066(7) 0.071(7) 0.015(6) -0.003(6) -0.018(6)
N11 0.034(6) 0.054(7) 0.044(6) -0.014(6) -0.001(6) -0.005(6)
N12 0.089(8) 0.067(8) 0.075(8) -0.010(6) 0.033(8) -0.038(8)
N13 0.044(6) 0.047(6) 0.067(7) 0.022(6) -0.001(6) -0.001(5)
N14 0.031(6) 0.047(6) 0.032(5) -0.009(5) -0.002(5) 0.005(5)
N15 0.034(6) 0.054(6) 0.093(8) 0.024(7) 0.016(7) 0.010(5)
N16 0.031(6) 0.074(8) 0.034(5) 0.001(6) 0.007(5) 0.004(6)
C1 0.073(10) 0.065(9) 0.089(10) 0.013(9) 0.031(10) 0.028(9)
C2 0.050(8) 0.075(10) 0.067(8) 0.004(8) 0.008(9) 0.021(9)
C3 0.038(9) 0.135(13) 0.050(8) -0.011(9) -0.003(7) -0.016(9)
C4 0.072(10) 0.070(9) 0.051(8) 0.011(7) 0.026(8) -0.007(9)
C5 0.094(12) 0.065(10) 0.128(14) 0.032(10) 0.050(14) 0.036(11)
C6 0.145(17) 0.062(11) 0.095(12) -0.001(9) 0.055(13) 0.036(12)
C7 0.046(9) 0.250(25) 0.051(9) -0.042(12) -0.005(9) 0.001(14)
C8 0.094(11) 0.117(12) 0.037(7) 0.005(8) 0.006(8) -0.041(12)

loop_
_atom_site_label
_atom_site_type_symbol
_atom_site_fract_x
_atom_site_fract_y
_atom_site_fract_z
_atom_site_U_iso_or_equiv
_atom_site_thermal_displace_type
_atom_site_occupancy
_atom_site_calc_flag
_atom_site_refinement_flags
_atom_site_disorder_group
Cd1 Cd 0.89975(9) 0.82972(6) 0.19573(3) 0.0337(3) Uani 1 d . .
Cd2 Cd 0.59925(9) 0.73417(7) 0.30213(3) 0.0334(3) Uani 1 d . .
N1 N 0.6597(11) 0.7400(10) 0.1949(5) 0.049(3) Uani 1 d . .
N2 N 0.5644(13) 0.7530(10) 0.1537(5) 0.052(3) Uani 1 d . .
N3 N 0.4687(13) 0.7598(14) 0.1174(6) 0.088(4) Uani 1 d . .
N4 N 0.8335(11) 0.8322(9) 0.3034(5) 0.045(3) Uani 1 d . .
N5 N 0.9295(15) 0.8225(10) 0.3428(5) 0.056(3) Uani 1 d . .
N6 N 1.0250(13) 0.8177(16) 0.3802(6) 0.103(5) Uani 1 d . .
N7 N 0.8065(14) 1.0223(9) 0.1716(5) 0.067(4) Uani 1 d . .
N8 N 0.7110(13) 1.0686(9) 0.1996(6) 0.046(3) Uani 1 d . .
N9 N 0.6182(13) 1.1218(10) 0.2296(5) 0.060(3) Uani 1 d . .
N10 N 1.1279(11) 0.9222(10) 0.2300(5) 0.059(3) Uani 1 d . .
N11 N 1.2060(11) 0.9886(10) 0.2009(5) 0.044(2) Uani 1 d . .
N12 N 1.2881(15) 1.0535(10) 0.1723(6) 0.077(4) Uani 1 d . .
N13 N 0.4469(10) 0.9067(8) 0.3082(5) 0.053(3) Uani 1 d . .
H13A H 0.3574(10) 0.8896(8) 0.2904(5) 0.074 Uiso 1 d R .
H13B H 0.4887(10) 0.9695(8) 0.2863(5) 0.074 Uiso 1 d R .
N14 N 0.5327(10) 0.7456(9) 0.4135(4) 0.037(3) Uani 1 d . .
N15 N 1.0362(10) 0.6484(9) 0.1909(5) 0.060(3) Uani 1 d . .
H15A H 0.9763(10) 0.5841(9) 0.2003(5) 0.084 Uiso 1 d R .
H15B H 1.1112(10) 0.6507(9) 0.2198(5) 0.084 Uiso 1 d R .
N16 N 0.9573(10) 0.8101(11) 0.0834(4) 0.046(3) Uani 1 d . .
C1 C 0.4214(18) 0.9392(12) 0.3755(6) 0.076(4) Uani 1 d . .
H1A H 0.3371(18) 0.9937(12) 0.3796(6) 0.106 Uiso 1 d R .
H1B H 0.5089(18) 0.9822(12) 0.3903(6) 0.106 Uiso 1 d R .
C2 C 0.4017(15) 0.8283(11) 0.4165(6) 0.064(4) Uani 1 d . .
H2A H 0.3847(15) 0.8522(11) 0.4602(6) 0.089 Uiso 1 d R .
H2B H 0.3145(15) 0.7852(11) 0.4015(6) 0.089 Uiso 1 d R .
C3 C 0.6564(14) 0.7935(15) 0.4491(5) 0.074(5) Uani 1 d . .
H3A H 0.6287(36) 0.8015(77) 0.4935(9) 0.104 Uiso 1 calc R .
H3B H 0.6838(62) 0.8729(39) 0.4324(28) 0.104 Uiso 1 calc R .
H3C H 0.7400(36) 0.7382(43) 0.4455(35) 0.104 Uiso 1 calc R .
C4 C 0.4864(15) 0.6282(12) 0.4394(5) 0.064(4) Uani 1 d . .
H4A H 0.4328(75) 0.6412(13) 0.4788(21) 0.090 Uiso 1 calc R .
H4B H 0.5731(15) 0.5781(28) 0.4475(33) 0.090 Uiso 1 calc R .
H4C H 0.4225(69) 0.5871(34) 0.4091(17) 0.090 Uiso 1 calc R .
C5 C 1.0937(20) 0.6331(13) 0.1261(8) 0.096(5) Uani 1 d . .
H5A H 1.1091(20) 0.5468(13) 0.1181(8) 0.134 Uiso 1 d R .
H5B H 1.1902(20) 0.6722(13) 0.1250(8) 0.134 Uiso 1 d R .
C6 C 1.0120(22) 0.6836(13) 0.0761(8) 0.101(6) Uani 1 d . .
H6A H 1.0699(22) 0.6776(13) 0.0374(8) 0.141 Uiso 1 d R .
H6B H 0.9258(22) 0.6317(13) 0.0709(8) 0.141 Uiso 1 d R .
C7 C 0.8274(16) 0.8258(20) 0.0470(6) 0.116(8) Uani 1 d . .
H7A H 0.8515(29) 0.8193(110) 0.0022(6) 0.162 Uiso 1 calc R .
H7B H 0.7855(73) 0.9058(48) 0.0555(43) 0.162 Uiso 1 calc R .
H7C H 0.7559(54) 0.7633(69) 0.0582(41) 0.162 Uiso 1 calc R .
C8 C 1.0730(17) 0.8966(15) 0.0643(5) 0.083(5) Uani 1 d . .
H8A H 1.0846(75) 0.8945(66) 0.0185(7) 0.116 Uiso 1 calc R .
H8B H 1.1660(28) 0.8743(50) 0.0843(36) 0.116 Uiso 1 calc R .
H8C H 1.0451(50) 0.9784(18) 0.0774(39) 0.116 Uiso 1 calc R .

loop_
_atom_type_symbol
_atom_type_description
_atom_type_scat_dispersion_real
_atom_type_scat_dispersion_imag
_atom_type_scat_source
C C 0.0033 0.0016 'International Tables Vol C Tables 4.2.6.8 and 6.1.1.4'
H H 0.0000 0.0000 'International Tables Vol C Tables 4.2.6.8 and 6.1.1.4'
N N 0.0061 0.0033 'International Tables Vol C Tables 4.2.6.8 and 6.1.1.4'
Cd Cd -0.8075 1.2024 'International Tables Vol C Tables 4.2.6.8 and 6.1.1.4'

loop_
_geom_angle_atom_site_label_1
_geom_angle_atom_site_label_2
_geom_angle_atom_site_label_3
_geom_angle
_geom_angle_site_symmetry_1
_geom_angle_site_symmetry_3
_geom_angle_publ_flag
N7 Cd1 N15 161.9(4) . . ?
N7 Cd1 N4 96.2(4) . . ?
N15 Cd1 N4 100.7(4) . . ?
N7 Cd1 N1 92.5(4) . . ?
N15 Cd1 N1 97.4(4) . . ?
N4 Cd1 N1 77.3(3) . . ?
N7 Cd1 N10 89.6(4) . . ?
N15 Cd1 N10 85.4(4) . . ?
N4 Cd1 N10 85.6(4) . . ?
N1 Cd1 N10 162.9(4) . . ?
N7 Cd1 N16 86.8(4) . . ?
N15 Cd1 N16 76.7(4) . . ?
N4 Cd1 N16 175.0(4) . . ?
N1 Cd1 N16 98.6(3) . . ?
N10 Cd1 N16 98.4(4) . . ?
N12 Cd2 N1 98.5(4) 3_745 . ?
N12 Cd2 N13 161.1(4) 3_745 . ?
N1 Cd2 N13 99.7(4) . . ?
N12 Cd2 N4 89.6(4) 3_745 . ?
N1 Cd2 N4 77.8(3) . . ?
N13 Cd2 N4 99.0(4) . . ?
N12 Cd2 N9 89.2(4) 3_745 3_645 ?
N1 Cd2 N9 86.3(4) . 3_645 ?
N13 Cd2 N9 87.1(3) . 3_645 ?
N4 Cd2 N9 163.7(3) . 3_645 ?
N12 Cd2 N14 85.8(4) 3_745 . ?
N1 Cd2 N14 175.4(4) . . ?
N13 Cd2 N14 76.1(3) . . ?
N4 Cd2 N14 100.7(3) . . ?
N9 Cd2 N14 95.3(3) 3_645 . ?
N2 N1 Cd2 121.6(7) . . ?
N2 N1 Cd1 126.5(7) . . ?
Cd2 N1 Cd1 102.6(4) . . ?
N3 N2 N1 175.3(13) . . ?
N5 N4 Cd1 118.8(7) . . ?
N5 N4 Cd2 127.5(8) . . ?
Cd1 N4 Cd2 102.2(4) . . ?
N6 N5 N4 177.1(15) . . ?
N8 N7 Cd1 123.7(9) . . ?
N7 N8 N9 176.0(11) . . ?
N8 N9 Cd2 132.0(8) . 3_655 ?
N11 N10 Cd1 127.8(8) . . ?
N10 N11 N12 178.0(11) . . ?
N11 N12 Cd2 132.4(9) . 3_755 ?
C1 N13 Cd2 109.8(7) . . ?
C3 N14 C4 110.4(11) . . ?
C3 N14 C2 111.8(9) . . ?
C4 N14 C2 107.0(10) . . ?
C3 N14 Cd2 109.3(7) . . ?
C4 N14 Cd2 112.8(7) . . ?
C2 N14 Cd2 105.6(7) . . ?
C5 N15 Cd1 108.9(8) . . ?
C7 N16 C8 111.3(12) . . ?
C7 N16 C6 109.6(15) . . ?
C8 N16 C6 109.8(11) . . ?
C7 N16 Cd1 109.9(7) . . ?
C8 N16 Cd1 111.2(7) . . ?
C6 N16 Cd1 104.7(8) . . ?
N13 C1 C2 111.9(10) . . ?
N14 C2 C1 112.0(11) . . ?
C6 C5 N15 117.9(13) . . ?
C5 C6 N16 118.0(14) . . ?

loop_
_geom_bond_atom_site_label_1
_geom_bond_atom_site_label_2
_geom_bond_distance
_geom_bond_site_symmetry_2
_geom_bond_publ_flag
Cd1 N7 2.302(10) . ?
Cd1 N15 2.313(9) . ?
Cd1 N4 2.320(9) . ?
Cd1 N1 2.353(10) . ?
Cd1 N10 2.380(10) . ?
Cd1 N16 2.405(9) . ?
Cd2 N12 2.265(11) 3_745 ?
Cd2 N1 2.299(10) . ?
Cd2 N13 2.315(9) . ?
Cd2 N4 2.346(9) . ?
Cd2 N9 2.385(11) 3_645 ?
Cd2 N14 2.397(8) . ?
N1 N2 1.216(14) . ?
N2 N3 1.142(14) . ?
N4 N5 1.191(14) . ?
N5 N6 1.155(14) . ?
N7 N8 1.148(13) . ?
N8 N9 1.188(13) . ?
N9 Cd2 2.385(11) 3_655 ?
N10 N11 1.171(13) . ?
N11 N12 1.177(13) . ?
N12 Cd2 2.265(11) 3_755 ?
N13 C1 1.464(14) . ?
N14 C3 1.428(14) . ?
N14 C4 1.442(15) . ?
N14 C2 1.474(15) . ?
N15 C5 1.453(15) . ?
N16 C7 1.395(15) . ?
N16 C8 1.45(2) . ?
N16 C6 1.46(2) . ?
C1 C2 1.49(2) . ?
C5 C6 1.38(2) . ?
